data_1547500
loop_
_publ_author_name
'Bhaskar, Renu'
'Sharma, Alpesh K.'
'Yadav, Manoj K.'
'Singh, Ajai K.'

_publ_section_title
;
 Sonogashira (Cu and amine free) and Suzuki coupling in air catalyzed
 <i>via</i> nanoparticles formed <i>in situ</i> from Pd( <scp>ii</scp> )
 complexes of chalcogenated Schiff bases of 1-naphthaldehyde and their
 reduced forms
;
_journal_issue 44
_journal_name_full 'Dalton Transactions'
_journal_page_first 15235
_journal_page_last 15248
_journal_paper_doi 10.1039/C7DT02701J
_journal_volume 46
_journal_year 2017
_chemical_formula_moiety 'C19 H16 Cl N Pd Se'
_chemical_formula_sum 'C19 H16 Cl N Pd Se'
_chemical_formula_weight 479.14
_space_group_crystal_system orthorhombic
_space_group_IT_number 19
_space_group_name_Hall 'P 2ac 2ab'
_space_group_name_H-M_alt 'P 21 21 21'
_symmetry_space_group_name_Hall 'P 2ac 2ab'
_symmetry_space_group_name_H-M 'P 21 21 21'
_atom_sites_solution_hydrogens geom
_audit_creation_method SHELXL-2014
_audit_update_record
;
2017-09-01 deposited with the CCDC.
2017-10-02 downloaded from the CCDC.
;
_cell_angle_alpha 90
_cell_angle_beta 90
_cell_angle_gamma 90
_cell_formula_units_Z 4
_cell_length_a 5.5753(19)
_cell_length_b 8.462(3)
_cell_length_c 36.235(12)
_cell_measurement_reflns_used 5705
_cell_measurement_temperature 298(2)
_cell_measurement_theta_max 25.68
_cell_measurement_theta_min 2.25
_cell_volume 1709.5(10)
_computing_structure_refinement 'SHELXL-2014 (Sheldrick, 2014)'
_diffrn_ambient_temperature 298(2)
_diffrn_measured_fraction_theta_full 0.972
_diffrn_measured_fraction_theta_max 0.999
_diffrn_measurement_device_type 'CCD area detector'
_diffrn_measurement_method 'phi and omega scans'
_diffrn_radiation_type MoK\a
_diffrn_radiation_wavelength 0.71073
_diffrn_reflns_av_R_equivalents 0.0445
_diffrn_reflns_av_unetI/netI 0.0346
_diffrn_reflns_Laue_measured_fraction_full 0.972
_diffrn_reflns_Laue_measured_fraction_max 0.999
_diffrn_reflns_limit_h_max 6
_diffrn_reflns_limit_h_min -6
_diffrn_reflns_limit_k_max 10
_diffrn_reflns_limit_k_min -10
_diffrn_reflns_limit_l_max 43
_diffrn_reflns_limit_l_min -43
_diffrn_reflns_number 16432
_diffrn_reflns_point_group_measured_fraction_full 0.971
_diffrn_reflns_point_group_measured_fraction_max 0.999
_diffrn_reflns_theta_full 25.242
_diffrn_reflns_theta_max 24.997
_diffrn_reflns_theta_min 2.248
_exptl_absorpt_coefficient_mu 3.368
_exptl_absorpt_correction_T_max 0.418
_exptl_absorpt_correction_T_min 0.378
_exptl_absorpt_correction_type multi-scan
_exptl_absorpt_process_details '(SADABS; Bruker, 2014)'
_exptl_crystal_colour orange
_exptl_crystal_density_diffrn 1.862
_exptl_crystal_description block
_exptl_crystal_F_000 936
_exptl_crystal_size_max 0.30
_exptl_crystal_size_mid 0.28
_exptl_crystal_size_min 0.26
_refine_diff_density_max 0.646
_refine_diff_density_min -0.698
_refine_diff_density_rms 0.094
_refine_ls_abs_structure_details
;
 Refined as an inversion twin.
;
_refine_ls_abs_structure_Flack 0.05(2)
_refine_ls_extinction_method none
_refine_ls_goodness_of_fit_ref 1.146
_refine_ls_hydrogen_treatment constr
_refine_ls_matrix_type full
_refine_ls_number_parameters 209
_refine_ls_number_reflns 3005
_refine_ls_number_restraints 0
_refine_ls_restrained_S_all 1.146
_refine_ls_R_factor_all 0.0410
_refine_ls_R_factor_gt 0.0393
_refine_ls_shift/su_max 0.018
_refine_ls_shift/su_mean 0.004
_refine_ls_structure_factor_coef Fsqd
_refine_ls_weighting_details 'w=1/[\s^2^(Fo^2^)+(0.0553P)^2^+0.2609P] where P=(Fo^2^+2Fc^2^)/3'
_refine_ls_weighting_scheme calc
_refine_ls_wR_factor_gt 0.0937
_refine_ls_wR_factor_ref 0.0946
_reflns_Friedel_coverage 0.674
_reflns_Friedel_fraction_full 0.969
_reflns_Friedel_fraction_max 1.000
_reflns_number_gt 2922
_reflns_number_total 3005
_reflns_threshold_expression 'I > 2\s(I)'
_cod_data_source_file c7dt02701j2.cif
_cod_data_source_block C2
_cod_database_code 1547500
_shelx_space_group_comment
;
The symmetry employed for this shelxl refinement is uniquely defined
by the following loop, which should always be used as a source of
symmetry information in preference to the above space-group names.
They are only intended as comments.
;
_shelx_estimated_absorpt_t_min 0.378
_shelx_estimated_absorpt_t_max 0.418
_shelxl_version_number 2014-3

loop_
_space_group_symop_operation_xyz
'x, y, z'
'-x+1/2, -y, z+1/2'
'-x, y+1/2, -z+1/2'
'x+1/2, -y+1/2, -z'

loop_
_atom_site_label
_atom_site_type_symbol
_atom_site_fract_x
_atom_site_fract_y
_atom_site_fract_z
_atom_site_U_iso_or_equiv
_atom_site_adp_type
_atom_site_occupancy
_atom_site_site_symmetry_order
_atom_site_calc_flag
_atom_site_refinement_flags_posn
_atom_site_refinement_flags_adp
Pd1 Pd 0.82071(11) 0.28223(7) 0.87449(2) 0.03656(19) Uani 1 1 d . .
Se1 Se 0.47307(14) 0.28997(10) 0.82996(2) 0.0425(2) Uani 1 1 d . .
N1 N 0.7775(12) 0.0499(7) 0.87515(17) 0.0395(16) Uani 1 1 d . .
Cl1 Cl 0.8273(6) 0.5573(2) 0.86779(7) 0.0639(7) Uani 1 1 d . .
C12 C 1.0950(14) 0.2694(10) 0.91105(18) 0.0402(18) Uani 1 1 d . .
C11 C 1.1560(16) 0.1309(10) 0.9311(2) 0.0428(19) Uani 1 1 d . .
C1 C 0.5326(18) 0.1839(10) 0.7543(2) 0.051(2) Uani 1 1 d . .
H1 H 0.3883 0.1306 0.7577 0.061 Uiso 1 1 calc R U
C7 C 0.4036(15) 0.0685(10) 0.8388(2) 0.045(2) Uani 1 1 d . .
H7A H 0.3011 0.0584 0.8603 0.054 Uiso 1 1 calc R U
H7B H 0.3190 0.0248 0.8178 0.054 Uiso 1 1 calc R U
C5 C 0.8506(16) 0.3493(11) 0.7777(2) 0.051(2) Uani 1 1 d . .
H5 H 0.9190 0.4073 0.7967 0.061 Uiso 1 1 calc R U
C16 C 1.3521(18) 0.1339(13) 0.9572(2) 0.054(2) Uani 1 1 d . .
C13 C 1.2366(17) 0.3999(12) 0.9168(2) 0.054(2) Uani 1 1 d . .
H13 H 1.2029 0.4910 0.9034 0.065 Uiso 1 1 calc R U
C3 C 0.864(2) 0.2535(10) 0.7152(3) 0.060(3) Uani 1 1 d . .
H3 H 0.9428 0.2449 0.6926 0.071 Uiso 1 1 calc R U
C9 C 0.8580(16) -0.0483(9) 0.8989(2) 0.044(2) Uani 1 1 d . .
H9 H 0.7956 -0.1501 0.8979 0.053 Uiso 1 1 calc R U
C2 C 0.650(2) 0.1794(11) 0.7205(3) 0.066(3) Uani 1 1 d . .
H2 H 0.5804 0.1244 0.7010 0.079 Uiso 1 1 calc R U
C8 C 0.6290(16) -0.0203(9) 0.8449(2) 0.046(2) Uani 1 1 d . .
H8A H 0.7215 -0.0209 0.8222 0.055 Uiso 1 1 calc R U
H8B H 0.5907 -0.1289 0.8510 0.055 Uiso 1 1 calc R U
C18 C 1.288(2) -0.1392(16) 0.9731(3) 0.079(3) Uani 1 1 d . .
H18 H 1.3282 -0.2278 0.9869 0.094 Uiso 1 1 calc R U
C4 C 0.9620(19) 0.3408(13) 0.7432(3) 0.062(3) Uani 1 1 d . .
H4 H 1.1048 0.3951 0.7392 0.075 Uiso 1 1 calc R U
C17 C 1.408(2) -0.0029(17) 0.9781(3) 0.075(3) Uani 1 1 d . .
H17 H 1.5299 0.0016 0.9955 0.089 Uiso 1 1 calc R U
C10 C 1.0371(17) -0.0187(11) 0.9276(2) 0.048(2) Uani 1 1 d . .
C19 C 1.105(2) -0.1486(13) 0.9476(3) 0.064(3) Uani 1 1 d . .
H19 H 1.0261 -0.2442 0.9439 0.076 Uiso 1 1 calc R U
C6 C 0.6331(15) 0.2686(9) 0.7829(2) 0.0410(18) Uani 1 1 d . .
C15 C 1.4815(17) 0.2741(15) 0.9619(2) 0.065(3) Uani 1 1 d . .
H15 H 1.6047 0.2783 0.9792 0.079 Uiso 1 1 calc R U
C14 C 1.429(2) 0.4035(14) 0.9416(3) 0.069(3) Uani 1 1 d . .
H14 H 1.5205 0.4948 0.9442 0.083 Uiso 1 1 calc R U

loop_
_atom_site_aniso_label
_atom_site_aniso_U_11
_atom_site_aniso_U_22
_atom_site_aniso_U_33
_atom_site_aniso_U_23
_atom_site_aniso_U_13
_atom_site_aniso_U_12
Pd1 0.0466(3) 0.0280(3) 0.0351(3) -0.0047(3) 0.0027(3) -0.0019(3)
Se1 0.0433(4) 0.0385(4) 0.0457(4) -0.0027(4) 0.0024(4) 0.0068(4)
N1 0.046(4) 0.029(3) 0.044(4) -0.012(3) 0.006(3) 0.003(3)
Cl1 0.0972(19) 0.0293(10) 0.0652(14) -0.0036(9) -0.0088(15) -0.0067(12)
C12 0.046(4) 0.049(5) 0.026(3) -0.015(3) -0.001(3) -0.008(4)
C11 0.041(5) 0.052(5) 0.035(4) -0.004(4) 0.008(4) 0.005(4)
C1 0.069(6) 0.040(5) 0.045(5) -0.001(4) 0.006(4) -0.008(4)
C7 0.044(5) 0.042(4) 0.049(5) 0.002(4) 0.005(4) -0.010(4)
C5 0.043(5) 0.062(5) 0.046(5) 0.006(4) -0.001(4) -0.002(5)
C16 0.053(5) 0.079(6) 0.030(4) -0.011(4) 0.000(4) -0.002(5)
C13 0.059(6) 0.061(6) 0.040(5) -0.010(4) 0.006(4) -0.005(4)
C3 0.080(7) 0.042(5) 0.056(5) 0.002(4) 0.017(5) 0.018(5)
C9 0.053(5) 0.028(4) 0.051(5) -0.004(4) 0.000(4) 0.001(4)
C2 0.104(9) 0.042(5) 0.051(5) -0.012(4) -0.010(6) -0.004(6)
C8 0.060(6) 0.030(4) 0.046(4) -0.001(3) -0.008(4) -0.005(4)
C18 0.085(8) 0.086(8) 0.065(7) 0.026(6) -0.002(7) 0.024(7)
C4 0.048(6) 0.072(7) 0.066(6) 0.010(5) 0.003(5) 0.004(5)
C17 0.066(7) 0.118(10) 0.040(5) 0.004(6) -0.006(5) 0.020(7)
C10 0.052(5) 0.057(6) 0.034(4) 0.003(4) 0.006(4) 0.006(4)
C19 0.071(7) 0.066(6) 0.054(5) 0.013(5) 0.009(5) 0.007(5)
C6 0.051(5) 0.033(4) 0.039(4) 0.002(3) -0.004(3) 0.014(4)
C15 0.051(5) 0.103(9) 0.042(5) -0.009(6) -0.005(4) 0.002(7)
C14 0.058(6) 0.085(8) 0.064(6) -0.027(6) 0.003(5) -0.016(6)

loop_
_atom_type_symbol
_atom_type_description
_atom_type_scat_dispersion_real
_atom_type_scat_dispersion_imag
_atom_type_scat_source
C C 0.0033 0.0016 'International Tables Vol C Tables 4.2.6.8 and 6.1.1.4'
H H 0.0000 0.0000 'International Tables Vol C Tables 4.2.6.8 and 6.1.1.4'
N N 0.0061 0.0033 'International Tables Vol C Tables 4.2.6.8 and 6.1.1.4'
Cl Cl 0.1484 0.1585 'International Tables Vol C Tables 4.2.6.8 and 6.1.1.4'
Se Se -0.0929 2.2259 'International Tables Vol C Tables 4.2.6.8 and 6.1.1.4'
Pd Pd -0.9988 1.0072 'International Tables Vol C Tables 4.2.6.8 and 6.1.1.4'

loop_
_geom_angle_atom_site_label_1
_geom_angle_atom_site_label_2
_geom_angle_atom_site_label_3
_geom_angle
N1 Pd1 C12 91.8(3)
N1 Pd1 Cl1 172.0(2)
C12 Pd1 Cl1 96.3(3)
N1 Pd1 Se1 86.6(2)
C12 Pd1 Se1 178.1(2)
Cl1 Pd1 Se1 85.40(7)
C6 Se1 C7 98.5(4)
C6 Se1 Pd1 102.0(2)
C7 Se1 Pd1 91.3(3)
C9 N1 C8 115.5(7)
C9 N1 Pd1 127.7(6)
C8 N1 Pd1 116.9(5)
C13 C12 C11 116.7(7)
C13 C12 Pd1 119.3(7)
C11 C12 Pd1 124.0(6)
C12 C11 C10 124.9(8)
C12 C11 C16 120.1(8)
C10 C11 C16 115.0(8)
C6 C1 C2 119.0(9)
C8 C7 Se1 110.2(6)
C4 C5 C6 118.7(9)
C15 C16 C17 120.9(9)
C15 C16 C11 119.0(9)
C17 C16 C11 120.0(10)
C12 C13 C14 123.7(9)
C2 C3 C4 119.5(9)
N1 C9 C10 127.4(8)
C3 C2 C1 121.7(9)
C7 C8 N1 112.1(7)
C17 C18 C19 120.5(10)
C3 C4 C5 120.9(10)
C18 C17 C16 121.2(10)
C19 C10 C11 122.3(9)
C19 C10 C9 115.2(9)
C11 C10 C9 122.0(7)
C10 C19 C18 120.8(11)
C1 C6 C5 120.2(8)
C1 C6 Se1 121.6(7)
C5 C6 Se1 118.2(6)
C14 C15 C16 120.6(9)
C15 C14 C13 119.9(10)

loop_
_geom_bond_atom_site_label_1
_geom_bond_atom_site_label_2
_geom_bond_distance
Pd1 N1 1.981(6)
Pd1 C12 2.026(8)
Pd1 Cl1 2.341(2)
Pd1 Se1 2.5228(11)
Se1 C6 1.933(8)
Se1 C7 1.940(8)
N1 C9 1.278(10)
N1 C8 1.498(10)
C12 C13 1.373(12)
C12 C11 1.421(12)
C11 C10 1.435(13)
C11 C16 1.445(13)
C1 C6 1.378(11)
C1 C2 1.390(13)
C7 C8 1.480(12)
C5 C4 1.397(13)
C5 C6 1.404(12)
C16 C15 1.399(15)
C16 C17 1.417(15)
C13 C14 1.402(14)
C3 C2 1.362(15)
C3 C4 1.370(13)
C9 C10 1.462(12)
C18 C17 1.347(18)
C18 C19 1.378(16)
C10 C19 1.369(13)
C15 C14 1.351(15)
